data_7040499
loop_
_publ_author_name
'Suresh, D.'
'Ferreira, Bruno'
'Lopes, Patr\'icia S'
'Gomes, Clara S. B.'
'Krishnamoorthy, Paramasivam'
'Charas, Ana'
'Vila-Vi\,cosa, Diogo'
'Morgado, Jorge'
'Calhorda, Maria Jos\'e'
'Ma\,canita, Ant\'onio L'
'Gomes, Pedro T.'

_publ_section_title
;
 Boron complexes of aromatic ring fused iminopyrrolyl ligands: synthesis,
 structure, and luminescence properties.
;
_journal_issue 39
_journal_name_full 'Dalton transactions (Cambridge, England : 2003)'
_journal_page_first 15603
_journal_page_last 15620
_journal_paper_doi 10.1039/c6dt02771g
_journal_volume 45
_journal_year 2016
_chemical_formula_moiety 'C23 H16 N2'
_chemical_formula_sum 'C23 H16 N2'
_chemical_formula_weight 320.386
_space_group_crystal_system monoclinic
_space_group_IT_number 15
_space_group_name_Hall '-C 2yc'
_space_group_name_H-M_alt 'C 1 2/c 1'
_symmetry_cell_setting monoclinic
_symmetry_Int_Tables_number 15
_symmetry_space_group_name_Hall '-C 2yc'
_symmetry_space_group_name_H-M 'C 1 2/c 1'
_atom_sites_solution_hydrogens mixed
_audit_creation_method SHELXL-2014/7
_audit_update_record
;
2016-06-14 deposited with the CCDC.
2016-08-24 downloaded from the CCDC.
;
_cell_angle_alpha 90
_cell_angle_beta 102.477(2)
_cell_angle_gamma 90
_cell_formula_units_Z 8
_cell_length_a 26.1429(14)
_cell_length_b 5.5789(3)
_cell_length_c 22.5584(11)
_cell_measurement_reflns_used 2484
_cell_measurement_temperature 150(2)
_cell_measurement_theta_max 26.75
_cell_measurement_theta_min 3.19
_cell_volume 3212.4(3)
_computing_cell_refinement 'Bruker SAINT'
_computing_data_collection 'Bruker APEX2'
_computing_data_reduction 'Bruker SAINT'
_computing_molecular_graphics ORTEP
_computing_publication_material enCIFer
_computing_structure_refinement 'SHELXL-2014/7 (Sheldrick, 2014)'
_computing_structure_solution SIR2004
_diffrn_ambient_temperature 150(2)
_diffrn_measured_fraction_theta_full 0.999
_diffrn_measured_fraction_theta_max 0.998
_diffrn_measurement_device_type 'Bruker APEX-II CCD'
_diffrn_measurement_method '\f and \w scans'
_diffrn_radiation_probe x-ray
_diffrn_radiation_type MoK\a
_diffrn_radiation_wavelength 0.71073
_diffrn_reflns_av_R_equivalents 0.0745
_diffrn_reflns_av_unetI/netI 0.0683
_diffrn_reflns_Laue_measured_fraction_full 0.999
_diffrn_reflns_Laue_measured_fraction_max 0.998
_diffrn_reflns_limit_h_max 35
_diffrn_reflns_limit_h_min -35
_diffrn_reflns_limit_k_max 7
_diffrn_reflns_limit_k_min -7
_diffrn_reflns_limit_l_max 30
_diffrn_reflns_limit_l_min -21
_diffrn_reflns_number 25261
_diffrn_reflns_point_group_measured_fraction_full 0.999
_diffrn_reflns_point_group_measured_fraction_max 0.998
_diffrn_reflns_theta_full 25.242
_diffrn_reflns_theta_max 29.164
_diffrn_reflns_theta_min 2.691
_diffrn_source 'fine-focus sealed tube'
_exptl_absorpt_coefficient_mu 0.078
_exptl_absorpt_correction_T_max 0.997
_exptl_absorpt_correction_T_min 0.980
_exptl_absorpt_correction_type multi-scan
_exptl_absorpt_process_details 'SADABS (Sheldrick, 1996)'
_exptl_crystal_colour orange-yellow
_exptl_crystal_density_diffrn 1.325
_exptl_crystal_description needle
_exptl_crystal_F_000 1344
_exptl_crystal_size_max 0.260
_exptl_crystal_size_mid 0.080
_exptl_crystal_size_min 0.040
_refine_diff_density_max 0.334
_refine_diff_density_min -0.239
_refine_diff_density_rms 0.051
_refine_ls_extinction_method none
_refine_ls_goodness_of_fit_ref 1.001
_refine_ls_hydrogen_treatment mixed
_refine_ls_matrix_type full
_refine_ls_number_parameters 230
_refine_ls_number_reflns 4334
_refine_ls_number_restraints 0
_refine_ls_restrained_S_all 1.001
_refine_ls_R_factor_all 0.1043
_refine_ls_R_factor_gt 0.0513
_refine_ls_shift/su_max 0.003
_refine_ls_shift/su_mean 0.000
_refine_ls_structure_factor_coef Fsqd
_refine_ls_weighting_details 'w=1/[\s^2^(Fo^2^)+(0.0527P)^2^+0.0261P] where P=(Fo^2^+2Fc^2^)/3'
_refine_ls_weighting_scheme calc
_refine_ls_wR_factor_gt 0.1035
_refine_ls_wR_factor_ref 0.1157
_reflns_Friedel_coverage 0.000
_reflns_number_gt 2620
_reflns_number_total 4334
_reflns_threshold_expression 'I > 2\s(I)'
_cod_data_source_file c6dt02771g3.cif
_cod_data_source_block 7
_cod_depositor_comments
;Adding full bibliography for 7040498--7040502.cif.

 Adding full bibliography for 7040498--7040502.cif.
;
_cod_original_sg_symbol_H-M 'C 2/c'
_cod_database_code 7040499
_shelx_shelxl_version_number 2014/7
_shelx_space_group_comment
;
The symmetry employed for this shelxl refinement is uniquely defined
by the following loop, which should always be used as a source of
symmetry information in preference to the above space-group names.
They are only intended as comments.
;
_shelx_estimated_absorpt_t_min 0.980
_shelx_estimated_absorpt_t_max 0.997

loop_
_space_group_symop_operation_xyz
'x, y, z'
'-x, y, -z+1/2'
'x+1/2, y+1/2, z'
'-x+1/2, y+1/2, -z+1/2'
'-x, -y, -z'
'x, -y, z-1/2'
'-x+1/2, -y+1/2, -z'
'x+1/2, -y+1/2, z-1/2'

loop_
_atom_site_label
_atom_site_type_symbol
_atom_site_fract_x
_atom_site_fract_y
_atom_site_fract_z
_atom_site_U_iso_or_equiv
_atom_site_adp_type
_atom_site_occupancy
_atom_site_site_symmetry_order
_atom_site_calc_flag
_atom_site_refinement_flags_posn
_atom_site_refinement_flags_adp
N1 N 0.95214(5) -0.2553(2) 0.18411(6) 0.0228(3) Uani 1 1 d . .
N2 N 0.94747(5) -0.5259(2) 0.28909(5) 0.0215(3) Uani 1 1 d . .
C2 C 0.90551(6) -0.3160(3) 0.19963(6) 0.0207(3) Uani 1 1 d . .
C3 C 0.86655(6) -0.1617(3) 0.16690(6) 0.0185(3) Uani 1 1 d . .
C4 C 0.89212(6) -0.0081(3) 0.13242(6) 0.0197(3) Uani 1 1 d . .
C5 C 0.94448(6) -0.0742(3) 0.14348(6) 0.0235(4) Uani 1 1 d . .
H5 H 0.9706 -0.0039 0.1255 0.028 Uiso 1 1 calc R U
C6 C 0.90573(6) -0.4802(3) 0.24833(6) 0.0212(3) Uani 1 1 d . .
H6 H 0.8740 -0.5586 0.2508 0.025 Uiso 1 1 calc R U
C7 C 0.94172(6) -0.6884(3) 0.33552(7) 0.0201(3) Uani 1 1 d . .
C8 C 0.81094(6) -0.1359(3) 0.16446(6) 0.0194(3) Uani 1 1 d . .
C9 C 0.78244(6) -0.2915(3) 0.19425(7) 0.0263(4) Uani 1 1 d . .
H9 H 0.8006 -0.4150 0.2193 0.032 Uiso 1 1 calc R U
C10 C 0.72928(6) -0.2707(3) 0.18839(7) 0.0287(4) Uani 1 1 d . .
H10 H 0.7110 -0.3793 0.2088 0.034 Uiso 1 1 calc R U
C11 C 0.70241(6) -0.0896(3) 0.15238(7) 0.0278(4) Uani 1 1 d . .
H11 H 0.6655 -0.0751 0.1477 0.033 Uiso 1 1 calc R U
C12 C 0.72914(6) 0.0685(3) 0.12352(7) 0.0261(4) Uani 1 1 d . .
H12 H 0.7103 0.1937 0.0998 0.031 Uiso 1 1 calc R U
C13 C 0.78349(6) 0.0508(3) 0.12794(6) 0.0198(3) Uani 1 1 d . .
C14 C 0.81092(6) 0.2150(3) 0.09406(6) 0.0200(3) Uani 1 1 d . .
C15 C 0.78520(6) 0.4072(3) 0.05970(7) 0.0258(4) Uani 1 1 d . .
H15 H 0.7491 0.4341 0.0586 0.031 Uiso 1 1 calc R U
C16 C 0.81110(7) 0.5574(3) 0.02754(7) 0.0287(4) Uani 1 1 d . .
H16 H 0.7928 0.6862 0.0048 0.034 Uiso 1 1 calc R U
C17 C 0.86370(6) 0.5214(3) 0.02829(7) 0.0283(4) Uani 1 1 d . .
H17 H 0.8814 0.6239 0.0057 0.034 Uiso 1 1 calc R U
C18 C 0.89022(6) 0.3366(3) 0.06200(6) 0.0240(4) Uani 1 1 d . .
H18 H 0.9264 0.3131 0.0628 0.029 Uiso 1 1 calc R U
C19 C 0.86454(6) 0.1822(3) 0.09521(6) 0.0199(3) Uani 1 1 d . .
C20 C 0.91399(6) -0.9016(3) 0.32395(7) 0.0254(4) Uani 1 1 d . .
H20 H 0.8992 -0.9471 0.2833 0.030 Uiso 1 1 calc R U
C21 C 0.90775(7) -1.0482(3) 0.37140(7) 0.0317(4) Uani 1 1 d . .
H21 H 0.8883 -1.1928 0.3631 0.038 Uiso 1 1 calc R U
C22 C 0.92972(7) -0.9851(3) 0.43101(7) 0.0341(4) Uani 1 1 d . .
H22 H 0.9250 -1.0848 0.4636 0.041 Uiso 1 1 calc R U
C23 C 0.95858(7) -0.7757(3) 0.44261(7) 0.0307(4) Uani 1 1 d . .
H23 H 0.9743 -0.7333 0.4833 0.037 Uiso 1 1 calc R U
C24 C 0.96477(6) -0.6279(3) 0.39548(6) 0.0244(4) Uani 1 1 d . .
H24 H 0.9847 -0.4848 0.4039 0.029 Uiso 1 1 calc R U
H01 H 0.9847(8) -0.337(4) 0.1977(9) 0.065(7) Uiso 1 1 d . .

loop_
_atom_site_aniso_label
_atom_site_aniso_U_11
_atom_site_aniso_U_22
_atom_site_aniso_U_33
_atom_site_aniso_U_23
_atom_site_aniso_U_13
_atom_site_aniso_U_12
N1 0.0167(7) 0.0276(7) 0.0235(6) 0.0012(6) 0.0028(6) 0.0007(6)
N2 0.0186(7) 0.0229(7) 0.0221(6) 0.0002(5) 0.0021(5) 0.0013(6)
C2 0.0168(8) 0.0232(8) 0.0209(7) -0.0014(6) 0.0017(6) -0.0002(7)
C3 0.0172(8) 0.0213(8) 0.0163(6) -0.0023(6) 0.0020(6) -0.0015(6)
C4 0.0173(8) 0.0220(8) 0.0189(7) -0.0028(6) 0.0019(6) -0.0031(6)
C5 0.0219(9) 0.0261(9) 0.0230(7) 0.0014(7) 0.0062(6) -0.0025(7)
C6 0.0179(8) 0.0225(8) 0.0225(7) -0.0023(6) 0.0023(6) -0.0002(7)
C7 0.0144(8) 0.0227(8) 0.0234(7) 0.0018(6) 0.0046(6) 0.0044(7)
C8 0.0186(8) 0.0220(8) 0.0172(7) -0.0017(6) 0.0031(6) -0.0006(6)
C9 0.0221(9) 0.0303(9) 0.0264(8) 0.0066(7) 0.0047(7) 0.0022(7)
C10 0.0230(9) 0.0322(9) 0.0329(8) 0.0066(7) 0.0107(7) -0.0008(8)
C11 0.0156(8) 0.0359(10) 0.0326(8) 0.0036(8) 0.0070(7) 0.0019(7)
C12 0.0216(9) 0.0285(9) 0.0276(8) 0.0047(7) 0.0041(7) 0.0049(7)
C13 0.0181(8) 0.0223(8) 0.0181(7) -0.0016(6) 0.0023(6) -0.0001(7)
C14 0.0200(8) 0.0216(8) 0.0178(7) -0.0022(6) 0.0028(6) -0.0006(7)
C15 0.0182(8) 0.0293(9) 0.0289(8) 0.0024(7) 0.0031(7) 0.0024(7)
C16 0.0301(10) 0.0264(9) 0.0292(8) 0.0063(7) 0.0054(7) 0.0026(8)
C17 0.0292(10) 0.0295(9) 0.0267(8) 0.0030(7) 0.0073(7) -0.0038(8)
C18 0.0195(9) 0.0285(9) 0.0243(7) 0.0006(7) 0.0056(6) -0.0017(7)
C19 0.0199(8) 0.0220(8) 0.0165(7) -0.0027(6) 0.0012(6) -0.0012(7)
C20 0.0216(9) 0.0240(8) 0.0294(8) -0.0016(7) 0.0032(7) 0.0029(7)
C21 0.0280(10) 0.0240(9) 0.0443(10) 0.0036(8) 0.0105(8) 0.0029(8)
C22 0.0355(11) 0.0340(10) 0.0359(9) 0.0129(8) 0.0149(8) 0.0102(8)
C23 0.0301(10) 0.0394(10) 0.0227(8) 0.0024(7) 0.0059(7) 0.0108(8)
C24 0.0209(9) 0.0265(9) 0.0244(7) -0.0003(7) 0.0019(6) 0.0034(7)

loop_
_atom_type_symbol
_atom_type_description
_atom_type_scat_dispersion_real
_atom_type_scat_dispersion_imag
_atom_type_scat_source
C C 0.0033 0.0016 'International Tables Vol C Tables 4.2.6.8 and 6.1.1.4'
H H 0.0000 0.0000 'International Tables Vol C Tables 4.2.6.8 and 6.1.1.4'
N N 0.0061 0.0033 'International Tables Vol C Tables 4.2.6.8 and 6.1.1.4'

loop_
_geom_angle_atom_site_label_1
_geom_angle_atom_site_label_2
_geom_angle_atom_site_label_3
_geom_angle
C5 N1 C2 110.26(13)
C5 N1 H01 124.5(12)
C2 N1 H01 125.1(12)
C6 N2 C7 116.36(13)
N1 C2 C3 107.10(13)
N1 C2 C6 119.67(13)
C3 C2 C6 132.39(14)
C2 C3 C4 106.41(13)
C2 C3 C8 133.13(13)
C4 C3 C8 120.45(13)
C5 C4 C3 107.72(13)
C5 C4 C19 130.44(14)
C3 C4 C19 121.82(13)
N1 C5 C4 108.48(13)
N1 C5 H5 125.8
C4 C5 H5 125.8
N2 C6 C2 122.42(14)
N2 C6 H6 118.8
C2 C6 H6 118.8
C20 C7 C24 119.18(14)
C20 C7 N2 122.93(13)
C24 C7 N2 117.88(13)
C9 C8 C13 118.42(14)
C9 C8 C3 123.44(14)
C13 C8 C3 118.09(13)
C10 C9 C8 122.14(15)
C10 C9 H9 118.9
C8 C9 H9 118.9
C9 C10 C11 119.48(15)
C9 C10 H10 120.3
C11 C10 H10 120.3
C12 C11 C10 119.97(14)
C12 C11 H11 120.0
C10 C11 H11 120.0
C11 C12 C13 122.08(14)
C11 C12 H12 119.0
C13 C12 H12 119.0
C12 C13 C8 117.90(13)
C12 C13 C14 121.11(13)
C8 C13 C14 120.95(13)
C15 C14 C19 117.70(13)
C15 C14 C13 122.09(14)
C19 C14 C13 120.21(13)
C16 C15 C14 121.53(15)
C16 C15 H15 119.2
C14 C15 H15 119.2
C15 C16 C17 120.29(15)
C15 C16 H16 119.9
C17 C16 H16 119.9
C18 C17 C16 119.69(15)
C18 C17 H17 120.2
C16 C17 H17 120.2
C17 C18 C19 120.83(15)
C17 C18 H18 119.6
C19 C18 H18 119.6
C18 C19 C14 119.95(14)
C18 C19 C4 121.63(14)
C14 C19 C4 118.40(13)
C21 C20 C7 120.33(15)
C21 C20 H20 119.8
C7 C20 H20 119.8
C20 C21 C22 120.38(16)
C20 C21 H21 119.8
C22 C21 H21 119.8
C23 C22 C21 119.42(15)
C23 C22 H22 120.3
C21 C22 H22 120.3
C24 C23 C22 120.50(15)
C24 C23 H23 119.7
C22 C23 H23 119.7
C23 C24 C7 120.15(15)
C23 C24 H24 119.9
C7 C24 H24 119.9

loop_
_geom_bond_atom_site_label_1
_geom_bond_atom_site_label_2
_geom_bond_distance
N1 C5 1.3495(19)
N1 C2 1.3811(19)
N1 H01 0.95(2)
N2 C6 1.2916(18)
N2 C7 1.4178(18)
C2 C3 1.414(2)
C2 C6 1.429(2)
C3 C4 1.4182(19)
C3 C8 1.450(2)
C4 C5 1.387(2)
C4 C19 1.446(2)
C5 H5 0.9500
C6 H6 0.9500
C7 C20 1.388(2)
C7 C24 1.398(2)
C8 C9 1.406(2)
C8 C13 1.422(2)
C9 C10 1.372(2)
C9 H9 0.9500
C10 C11 1.388(2)
C10 H10 0.9500
C11 C12 1.374(2)
C11 H11 0.9500
C12 C13 1.406(2)
C12 H12 0.9500
C13 C14 1.4745(19)
C14 C15 1.406(2)
C14 C19 1.409(2)
C15 C16 1.379(2)
C15 H15 0.9500
C16 C17 1.386(2)
C16 H16 0.9500
C17 C18 1.376(2)
C17 H17 0.9500
C18 C19 1.404(2)
C18 H18 0.9500
C20 C21 1.385(2)
C20 H20 0.9500
C21 C22 1.389(2)
C21 H21 0.9500
C22 C23 1.385(2)
C22 H22 0.9500
C23 C24 1.382(2)
C23 H23 0.9500
C24 H24 0.9500

loop_
_geom_torsion_atom_site_label_1
_geom_torsion_atom_site_label_2
_geom_torsion_atom_site_label_3
_geom_torsion_atom_site_label_4
_geom_torsion
C5 N1 C2 C3 -0.45(16)
C5 N1 C2 C6 -171.21(13)
N1 C2 C3 C4 -0.58(15)
C6 C2 C3 C4 168.53(15)
N1 C2 C3 C8 -179.16(14)
C6 C2 C3 C8 -10.1(3)
C2 C3 C4 C5 1.38(16)
C8 C3 C4 C5 -179.82(12)
C2 C3 C4 C19 -177.09(12)
C8 C3 C4 C19 1.7(2)
C2 N1 C5 C4 1.34(17)
C3 C4 C5 N1 -1.68(16)
C19 C4 C5 N1 176.62(14)
C7 N2 C6 C2 178.66(13)
N1 C2 C6 N2 19.2(2)
C3 C2 C6 N2 -148.79(16)
C6 N2 C7 C20 44.88(19)
C6 N2 C7 C24 -134.47(14)
C2 C3 C8 C9 -5.9(2)
C4 C3 C8 C9 175.70(14)
C2 C3 C8 C13 176.80(15)
C4 C3 C8 C13 -1.62(19)
C13 C8 C9 C10 1.0(2)
C3 C8 C9 C10 -176.30(14)
C8 C9 C10 C11 -0.5(2)
C9 C10 C11 C12 -0.7(2)
C10 C11 C12 C13 1.5(2)
C11 C12 C13 C8 -1.0(2)
C11 C12 C13 C14 176.85(14)
C9 C8 C13 C12 -0.3(2)
C3 C8 C13 C12 177.18(13)
C9 C8 C13 C14 -178.09(13)
C3 C8 C13 C14 -0.6(2)
C12 C13 C14 C15 5.0(2)
C8 C13 C14 C15 -177.27(13)
C12 C13 C14 C19 -174.84(13)
C8 C13 C14 C19 2.9(2)
C19 C14 C15 C16 0.7(2)
C13 C14 C15 C16 -179.09(14)
C14 C15 C16 C17 0.1(2)
C15 C16 C17 C18 -0.8(2)
C16 C17 C18 C19 0.6(2)
C17 C18 C19 C14 0.3(2)
C17 C18 C19 C4 -177.97(14)
C15 C14 C19 C18 -1.0(2)
C13 C14 C19 C18 178.89(13)
C15 C14 C19 C4 177.35(13)
C13 C14 C19 C4 -2.81(19)
C5 C4 C19 C18 0.8(2)
C3 C4 C19 C18 178.84(14)
C5 C4 C19 C14 -177.52(14)
C3 C4 C19 C14 0.6(2)
C24 C7 C20 C21 2.2(2)
N2 C7 C20 C21 -177.15(14)
C7 C20 C21 C22 -0.8(2)
C20 C21 C22 C23 -0.9(2)
C21 C22 C23 C24 1.2(2)
C22 C23 C24 C7 0.2(2)
C20 C7 C24 C23 -1.9(2)
N2 C7 C24 C23 177.48(14)
